data_7124518
loop_
_publ_author_name
'Karimata, Ayumu'
'Patil, Pradnya H.'
'Khaskin, Eugene'
'Lapointe, S\'ebastien'
'Fayzullin, Robert R.'
'Stampoulis, Pavlos'
'Khusnutdinova, Julia R.'

_publ_section_title
;
 Highly sensitive mechano-controlled luminescence in polymer films
 modified by dynamic Cu<sup>I</sup>-based cross-linkers.
;
_journal_issue 1
_journal_name_full 'Chemical communications (Cambridge, England)'
_journal_page_first 50
_journal_page_last 53
_journal_paper_doi 10.1039/c9cc08354e
_journal_volume 56
_journal_year 2020
_chemical_absolute_configuration ad
_chemical_formula_moiety 'C43 H50 Cu N6 1+, F6 P 1-'
_chemical_formula_sum 'C43 H50 Cu F6 N6 P'
_chemical_formula_weight 859.40
_space_group_crystal_system orthorhombic
_space_group_IT_number 29
_space_group_name_Hall 'P 2c -2ac'
_space_group_name_H-M_alt 'P c a 21'
_atom_sites_solution_hydrogens geom
_audit_creation_method SHELXL-2018/3
_audit_update_record
;
2019-08-27 deposited with the CCDC.	2019-11-18 downloaded from the CCDC.
;
_cell_angle_alpha 90
_cell_angle_beta 90
_cell_angle_gamma 90
_cell_formula_units_Z 4
_cell_length_a 20.03506(17)
_cell_length_b 13.30252(12)
_cell_length_c 15.03486(14)
_cell_measurement_reflns_used 91120
_cell_measurement_temperature 93(2)
_cell_measurement_theta_max 32.4100
_cell_measurement_theta_min 1.8590
_cell_volume 4007.04(6)
_computing_cell_refinement 'CrysAlisPro 1.171.39.46 (Rigaku OD, 2018)'
_computing_data_collection 'CrysAlisPro 1.171.39.46 (Rigaku OD, 2018)'
_computing_data_reduction 'CrysAlisPro 1.171.39.46 (Rigaku OD, 2018)'
_computing_molecular_graphics
;
WinGX (Farrugia, 2012); Olex2 (Dolomanov et al., 2009);
ORTEP-3 (Farrugia, 2012); PLATON (Spek, 2009)
;
_computing_publication_material 'enCIFer (Allen, 2004)'
_computing_structure_refinement 'SHELXL-2018/3 (Sheldrick, 2015)'
_computing_structure_solution 'SHELXT-2018/2 (Sheldrick, 2015)'
_diffrn_ambient_temperature 93(2)
_diffrn_measured_fraction_theta_full 1.000
_diffrn_measured_fraction_theta_max 0.966
_diffrn_measurement_device_type 'XtaLAB Pro: Kappa dual offset/far'
_diffrn_measurement_method '\w scans'
_diffrn_radiation_probe x-ray
_diffrn_radiation_type MoK\a
_diffrn_radiation_wavelength 0.71073
_diffrn_reflns_av_R_equivalents 0.0438
_diffrn_reflns_av_unetI/netI 0.0206
_diffrn_reflns_Laue_measured_fraction_full 1.000
_diffrn_reflns_Laue_measured_fraction_max 0.966
_diffrn_reflns_limit_h_max 30
_diffrn_reflns_limit_h_min -28
_diffrn_reflns_limit_k_max 19
_diffrn_reflns_limit_k_min -19
_diffrn_reflns_limit_l_max 22
_diffrn_reflns_limit_l_min -21
_diffrn_reflns_number 172675
_diffrn_reflns_point_group_measured_fraction_full 0.996
_diffrn_reflns_point_group_measured_fraction_max 0.937
_diffrn_reflns_theta_full 25.242
_diffrn_reflns_theta_max 32.426
_diffrn_reflns_theta_min 1.838
_diffrn_source 'microfocus sealed X-ray tube'
_exptl_absorpt_coefficient_mu 0.653
_exptl_absorpt_correction_T_max 1.000
_exptl_absorpt_correction_T_min 0.441
_exptl_absorpt_correction_type gaussian
_exptl_absorpt_process_details
;
CrysAlisPro 1.171.39.46 (Rigaku Oxford Diffraction, 2018).
Numerical absorption correction based on gaussian integration over
a multifaceted crystal model. Empirical absorption correction using
spherical harmonics, frame scaling and detector area scaling,
implemented in SCALE3 ABSPACK scaling algorithm.
;
_exptl_crystal_colour yellow
_exptl_crystal_density_diffrn 1.425
_exptl_crystal_description prism
_exptl_crystal_F_000 1792
_exptl_crystal_recrystallization_method 'vapor diffusion of diethyl ether into a DCM solution at r.t.'
_exptl_crystal_size_max 0.236
_exptl_crystal_size_mid 0.118
_exptl_crystal_size_min 0.052
_refine_diff_density_max 0.516
_refine_diff_density_min -0.722
_refine_diff_density_rms 0.054
_refine_ls_abs_structure_details
;
 Flack x determined using 5904 quotients [(I+)-(I-)]/[(I+)+(I-)]
 (Parsons, Flack and Wagner, Acta Cryst. B69 (2013) 249-259).
;
_refine_ls_abs_structure_Flack 0.018(11)
_refine_ls_extinction_method none
_refine_ls_goodness_of_fit_ref 1.094
_refine_ls_hydrogen_treatment constr
_refine_ls_matrix_type full
_refine_ls_number_parameters 521
_refine_ls_number_reflns 13516
_refine_ls_number_restraints 1
_refine_ls_restrained_S_all 1.094
_refine_ls_R_factor_all 0.0406
_refine_ls_R_factor_gt 0.0392
_refine_ls_shift/su_max 0.002
_refine_ls_shift/su_mean 0.000
_refine_ls_structure_factor_coef Fsqd
_refine_ls_weighting_details 'w=1/[\s^2^(Fo^2^)+(0.0739P)^2^+0.5850P] where P=(Fo^2^+2Fc^2^)/3'
_refine_ls_weighting_scheme calc
_refine_ls_wR_factor_gt 0.1009
_refine_ls_wR_factor_ref 0.1018
_reflns_Friedel_coverage 0.877
_reflns_Friedel_fraction_full 0.992
_reflns_Friedel_fraction_max 0.907
_reflns_number_gt 13018
_reflns_number_total 13516
_reflns_threshold_expression 'I > 2\s(I)'
_cod_data_source_file c9cc08354e4.cif
_cod_data_source_block jk598
_cod_depositor_comments 'Adding full bibliography for 7124515--7124518.cif.'
_cod_original_cell_volume 4007.05(6)
_cod_database_code 7124518
_shelx_shelxl_version_number 2018/3
_shelx_space_group_comment
;
The symmetry employed for this shelxl refinement is uniquely defined
by the following loop, which should always be used as a source of
symmetry information in preference to the above space-group names.
They are only intended as comments.
;
_shelx_estimated_absorpt_t_min 0.861
_shelx_estimated_absorpt_t_max 0.967

loop_
_space_group_symop_operation_xyz
'x, y, z'
'-x, -y, z+1/2'
'x+1/2, -y, z'
'-x+1/2, y, z+1/2'

loop_
_atom_site_label
_atom_site_type_symbol
_atom_site_fract_x
_atom_site_fract_y
_atom_site_fract_z
_atom_site_U_iso_or_equiv
_atom_site_adp_type
_atom_site_occupancy
_atom_site_site_symmetry_order
_atom_site_calc_flag
_atom_site_refinement_flags_posn
_atom_site_refinement_flags_adp
Cu1 Cu 0.54848(2) 0.26964(2) 0.53826(2) 0.01097(6) Uani 1 1 d . .
N1 N 0.48388(9) 0.33296(13) 0.43839(12) 0.0125(3) Uani 1 1 d . .
N2 N 0.46341(8) 0.17656(12) 0.55025(12) 0.0112(3) Uani 1 1 d . .
N3 N 0.49040(9) 0.36780(13) 0.62540(12) 0.0115(3) Uani 1 1 d . .
N4 N 0.48981(8) 0.10479(13) 0.33527(12) 0.0112(3) Uani 1 1 d . .
N5 N 0.68463(8) 0.31915(12) 0.48372(12) 0.0109(3) Uani 1 1 d . .
N6 N 0.68161(8) 0.17520(12) 0.55228(11) 0.0107(3) Uani 1 1 d . .
C1 C 0.64198(9) 0.25287(14) 0.52458(13) 0.0107(3) Uani 1 1 d . .
C2 C 0.75026(10) 0.28475(15) 0.48665(13) 0.0112(3) Uani 1 1 d . .
C3 C 0.74855(9) 0.19223(13) 0.53080(14) 0.0106(3) Uani 1 1 d . .
C4 C 0.80642(9) 0.13670(15) 0.54647(15) 0.0143(3) Uani 1 1 d . .
H4 H 0.805160 0.073858 0.576437 0.017 Uiso 1 1 calc R U
C5 C 0.86625(10) 0.17789(17) 0.51604(15) 0.0169(4) Uani 1 1 d . .
H5 H 0.906725 0.142395 0.525887 0.020 Uiso 1 1 calc R U
C6 C 0.86817(11) 0.27045(16) 0.47122(17) 0.0175(4) Uani 1 1 d . .
H6 H 0.909828 0.296290 0.451521 0.021 Uiso 1 1 calc R U
C7 C 0.80999(10) 0.32518(16) 0.45510(14) 0.0146(3) Uani 1 1 d . .
H7 H 0.811019 0.387312 0.423978 0.018 Uiso 1 1 calc R U
C11 C 0.45952(12) 0.44210(17) 0.56326(15) 0.0178(4) Uani 1 1 d . .
H11A H 0.492011 0.496349 0.550731 0.021 Uiso 1 1 calc R U
H11B H 0.420092 0.472820 0.592187 0.021 Uiso 1 1 calc R U
C12 C 0.43836(11) 0.39413(15) 0.47676(15) 0.0147(3) Uani 1 1 d . .
C13 C 0.37564(11) 0.40901(18) 0.44003(16) 0.0204(4) Uani 1 1 d . .
H13 H 0.344099 0.451580 0.468448 0.024 Uiso 1 1 calc R U
C14 C 0.35968(12) 0.36048(19) 0.36076(17) 0.0226(4) Uani 1 1 d . .
H14 H 0.317451 0.371031 0.333590 0.027 Uiso 1 1 calc R U
C15 C 0.40565(11) 0.29700(17) 0.32203(16) 0.0176(4) Uani 1 1 d . .
H15 H 0.395539 0.262925 0.268155 0.021 Uiso 1 1 calc R U
C16 C 0.46740(11) 0.28377(15) 0.36360(14) 0.0120(3) Uani 1 1 d . .
C17 C 0.51661(10) 0.20755(15) 0.32758(14) 0.0128(3) Uani 1 1 d . .
H17A H 0.526136 0.222605 0.264352 0.015 Uiso 1 1 calc R U
H17B H 0.559032 0.212398 0.361079 0.015 Uiso 1 1 calc R U
C21 C 0.43753(10) 0.30203(16) 0.66329(14) 0.0146(3) Uani 1 1 d . .
H21A H 0.398661 0.343884 0.680077 0.018 Uiso 1 1 calc R U
H21B H 0.454683 0.269615 0.717977 0.018 Uiso 1 1 calc R U
C22 C 0.41505(10) 0.22160(14) 0.59892(14) 0.0122(3) Uani 1 1 d . .
C23 C 0.34799(10) 0.19786(16) 0.58903(15) 0.0158(4) Uani 1 1 d . .
H23 H 0.315117 0.229463 0.624972 0.019 Uiso 1 1 calc R U
C24 C 0.32978(10) 0.12680(17) 0.52539(15) 0.0178(4) Uani 1 1 d . .
H24 H 0.284272 0.108900 0.517430 0.021 Uiso 1 1 calc R U
C25 C 0.37907(10) 0.08269(16) 0.47394(15) 0.0153(3) Uani 1 1 d . .
H25 H 0.367695 0.034620 0.429739 0.018 Uiso 1 1 calc R U
C26 C 0.44561(9) 0.10954(15) 0.48768(13) 0.0108(3) Uani 1 1 d . .
C27 C 0.49924(10) 0.06757(15) 0.42697(13) 0.0122(3) Uani 1 1 d . .
H27A H 0.543758 0.088130 0.449013 0.015 Uiso 1 1 calc R U
H27B H 0.497212 -0.006784 0.427355 0.015 Uiso 1 1 calc R U
C31 C 0.53003(11) 0.41881(15) 0.69918(14) 0.0144(3) Uani 1 1 d . .
C32 C 0.48497(13) 0.4827(2) 0.75984(18) 0.0249(5) Uani 1 1 d . .
H32A H 0.464113 0.536281 0.724812 0.037 Uiso 1 1 calc R U
H32B H 0.511874 0.512430 0.807478 0.037 Uiso 1 1 calc R U
H32C H 0.450212 0.439971 0.785847 0.037 Uiso 1 1 calc R U
C33 C 0.58505(13) 0.48423(19) 0.65866(17) 0.0236(5) Uani 1 1 d . .
H33A H 0.610924 0.444362 0.616048 0.035 Uiso 1 1 calc R U
H33B H 0.614595 0.508496 0.705970 0.035 Uiso 1 1 calc R U
H33C H 0.564865 0.541714 0.628030 0.035 Uiso 1 1 calc R U
C34 C 0.56463(14) 0.33828(19) 0.75508(18) 0.0244(5) Uani 1 1 d . .
H34A H 0.531454 0.303444 0.791749 0.037 Uiso 1 1 calc R U
H34B H 0.597995 0.369962 0.793633 0.037 Uiso 1 1 calc R U
H34C H 0.586625 0.289792 0.715731 0.037 Uiso 1 1 calc R U
C41 C 0.51286(10) 0.03455(15) 0.26363(14) 0.0133(3) Uani 1 1 d . .
C42 C 0.47870(12) -0.06767(16) 0.27667(16) 0.0189(4) Uani 1 1 d . .
H42A H 0.497694 -0.101284 0.328858 0.028 Uiso 1 1 calc R U
H42B H 0.485871 -0.109441 0.223837 0.028 Uiso 1 1 calc R U
H42C H 0.430719 -0.057550 0.285647 0.028 Uiso 1 1 calc R U
C43 C 0.58900(12) 0.0204(2) 0.26397(19) 0.0251(5) Uani 1 1 d . .
H43A H 0.610768 0.085587 0.254716 0.038 Uiso 1 1 calc R U
H43B H 0.601780 -0.025698 0.216096 0.038 Uiso 1 1 calc R U
H43C H 0.602998 -0.007535 0.321305 0.038 Uiso 1 1 calc R U
C44 C 0.48969(11) 0.07601(17) 0.17362(15) 0.0185(4) Uani 1 1 d . .
H44A H 0.441693 0.089985 0.175987 0.028 Uiso 1 1 calc R U
H44B H 0.498630 0.026323 0.126993 0.028 Uiso 1 1 calc R U
H44C H 0.513922 0.138219 0.160352 0.028 Uiso 1 1 calc R U
C51 C 0.66391(10) 0.41519(14) 0.44568(13) 0.0125(3) Uani 1 1 d . .
H51A H 0.684792 0.470287 0.480105 0.015 Uiso 1 1 calc R U
H51B H 0.614914 0.421810 0.451878 0.015 Uiso 1 1 calc R U
C52 C 0.68230(9) 0.42720(14) 0.34868(14) 0.0115(3) Uani 1 1 d . .
C53 C 0.67909(11) 0.34660(16) 0.28951(14) 0.0156(4) Uani 1 1 d . .
H53 H 0.666428 0.281922 0.310321 0.019 Uiso 1 1 calc R U
C54 C 0.69441(12) 0.36065(17) 0.19989(16) 0.0194(4) Uani 1 1 d . .
H54 H 0.691574 0.305757 0.159642 0.023 Uiso 1 1 calc R U
C55 C 0.71385(11) 0.45493(18) 0.16933(15) 0.0189(4) Uani 1 1 d . .
H55 H 0.724938 0.464157 0.108437 0.023 Uiso 1 1 calc R U
C56 C 0.71704(11) 0.53562(17) 0.22790(15) 0.0175(4) Uani 1 1 d . .
H56 H 0.730338 0.599989 0.207047 0.021 Uiso 1 1 calc R U
C57 C 0.70071(10) 0.52213(15) 0.31732(14) 0.0139(3) Uani 1 1 d . .
H57 H 0.702110 0.577653 0.357018 0.017 Uiso 1 1 calc R U
C61 C 0.65541(10) 0.08185(14) 0.58990(14) 0.0135(3) Uani 1 1 d . .
H61A H 0.659658 0.027797 0.544994 0.016 Uiso 1 1 calc R U
H61B H 0.607304 0.090821 0.602680 0.016 Uiso 1 1 calc R U
C62 C 0.69021(9) 0.04913(15) 0.67396(14) 0.0121(3) Uani 1 1 d . .
C63 C 0.70909(11) 0.11852(16) 0.73869(15) 0.0163(4) Uani 1 1 d . .
H63 H 0.700821 0.188093 0.729645 0.020 Uiso 1 1 calc R U
C64 C 0.73996(12) 0.0864(2) 0.81639(15) 0.0211(4) Uani 1 1 d . .
H64 H 0.752775 0.134077 0.860224 0.025 Uiso 1 1 calc R U
C65 C 0.75223(11) -0.0157(2) 0.83030(16) 0.0226(4) Uani 1 1 d . .
H65 H 0.773739 -0.037410 0.883221 0.027 Uiso 1 1 calc R U
C66 C 0.73295(11) -0.08515(18) 0.76675(17) 0.0212(4) Uani 1 1 d . .
H66 H 0.740651 -0.154751 0.776495 0.025 Uiso 1 1 calc R U
C67 C 0.70211(10) -0.05305(16) 0.68810(15) 0.0158(4) Uani 1 1 d . .
H67 H 0.689278 -0.100834 0.644360 0.019 Uiso 1 1 calc R U
P1 P 0.61398(4) 0.74555(5) 0.47531(5) 0.02078(12) Uani 1 1 d . .
F1 F 0.60869(14) 0.74013(15) 0.58129(14) 0.0419(5) Uani 1 1 d . .
F2 F 0.58624(14) 0.63365(14) 0.46638(15) 0.0452(5) Uani 1 1 d . .
F3 F 0.61980(14) 0.75106(16) 0.36937(13) 0.0432(5) Uani 1 1 d . .
F4 F 0.64418(14) 0.85661(15) 0.48318(15) 0.0490(6) Uani 1 1 d . .
F5 F 0.54063(12) 0.7907(2) 0.4694(2) 0.0503(6) Uani 1 1 d . .
F6 F 0.68810(12) 0.7002(2) 0.4807(2) 0.0611(8) Uani 1 1 d . .

loop_
_atom_site_aniso_label
_atom_site_aniso_U_11
_atom_site_aniso_U_22
_atom_site_aniso_U_33
_atom_site_aniso_U_23
_atom_site_aniso_U_13
_atom_site_aniso_U_12
Cu1 0.00969(10) 0.01140(10) 0.01182(12) -0.00156(9) 0.00026(8) -0.00012(7)
N1 0.0160(7) 0.0097(7) 0.0117(8) 0.0017(6) 0.0011(6) 0.0015(5)
N2 0.0128(6) 0.0101(6) 0.0108(8) 0.0001(6) -0.0008(6) -0.0006(5)
N3 0.0141(7) 0.0099(6) 0.0106(7) -0.0002(6) 0.0009(5) 0.0005(5)
N4 0.0132(7) 0.0104(6) 0.0100(7) -0.0011(5) 0.0003(5) -0.0003(5)
N5 0.0115(6) 0.0101(6) 0.0112(7) 0.0001(6) 0.0008(5) 0.0003(5)
N6 0.0108(6) 0.0101(6) 0.0114(8) -0.0004(5) 0.0001(5) -0.0005(5)
C1 0.0124(7) 0.0097(7) 0.0102(9) -0.0013(6) -0.0003(6) -0.0008(6)
C2 0.0120(8) 0.0119(7) 0.0096(8) -0.0022(6) 0.0001(6) 0.0001(6)
C3 0.0115(7) 0.0111(7) 0.0092(8) -0.0018(7) 0.0004(6) 0.0001(5)
C4 0.0148(7) 0.0148(8) 0.0133(9) -0.0015(7) -0.0002(7) 0.0037(6)
C5 0.0131(8) 0.0217(9) 0.0158(10) -0.0003(7) 0.0004(6) 0.0039(7)
C6 0.0132(8) 0.0236(10) 0.0158(10) -0.0010(8) 0.0027(7) -0.0009(6)
C7 0.0141(8) 0.0166(8) 0.0132(9) 0.0002(7) 0.0027(6) -0.0015(6)
C11 0.0281(10) 0.0120(8) 0.0133(9) -0.0005(7) -0.0002(7) 0.0072(7)
C12 0.0203(8) 0.0115(8) 0.0123(9) 0.0016(7) 0.0002(7) 0.0045(7)
C13 0.0219(10) 0.0192(9) 0.0202(11) 0.0018(8) -0.0003(8) 0.0102(8)
C14 0.0205(9) 0.0238(10) 0.0233(11) 0.0029(9) -0.0061(8) 0.0080(8)
C15 0.0204(9) 0.0164(9) 0.0161(10) 0.0021(7) -0.0058(7) 0.0023(7)
C16 0.0159(8) 0.0095(7) 0.0107(9) 0.0028(6) -0.0002(7) -0.0006(6)
C17 0.0149(8) 0.0109(7) 0.0125(8) -0.0012(7) 0.0017(6) -0.0019(6)
C21 0.0148(8) 0.0161(9) 0.0130(9) -0.0033(7) 0.0039(7) -0.0027(7)
C22 0.0138(8) 0.0113(7) 0.0116(9) 0.0005(6) 0.0013(6) -0.0019(6)
C23 0.0133(8) 0.0175(9) 0.0167(10) -0.0006(7) 0.0034(7) -0.0028(6)
C24 0.0132(7) 0.0200(9) 0.0202(11) -0.0002(8) 0.0007(7) -0.0054(6)
C25 0.0151(8) 0.0152(8) 0.0158(9) 0.0003(7) -0.0008(7) -0.0054(6)
C26 0.0144(8) 0.0088(7) 0.0093(9) 0.0012(6) -0.0006(6) -0.0017(6)
C27 0.0145(7) 0.0116(7) 0.0106(8) -0.0007(6) -0.0013(6) 0.0011(6)
C31 0.0187(8) 0.0126(8) 0.0118(9) -0.0026(7) 0.0022(7) -0.0033(7)
C32 0.0263(11) 0.0253(11) 0.0231(12) -0.0139(9) 0.0061(9) -0.0022(8)
C33 0.0279(10) 0.0244(11) 0.0183(10) -0.0044(8) 0.0047(9) -0.0135(9)
C34 0.0311(11) 0.0222(10) 0.0199(11) -0.0012(8) -0.0108(9) -0.0026(9)
C41 0.0129(8) 0.0130(8) 0.0139(9) -0.0048(7) -0.0004(7) 0.0005(6)
C42 0.0276(11) 0.0114(8) 0.0177(10) -0.0033(7) -0.0040(8) -0.0019(7)
C43 0.0150(9) 0.0294(12) 0.0309(13) -0.0120(10) 0.0005(9) 0.0054(8)
C44 0.0242(10) 0.0186(9) 0.0128(9) -0.0025(7) 0.0001(8) -0.0028(7)
C51 0.0158(8) 0.0092(7) 0.0126(8) 0.0000(6) 0.0025(6) 0.0013(6)
C52 0.0110(7) 0.0115(8) 0.0119(8) 0.0000(6) 0.0004(6) 0.0012(6)
C53 0.0189(9) 0.0124(8) 0.0154(9) -0.0018(7) 0.0015(7) -0.0006(6)
C54 0.0243(10) 0.0204(9) 0.0133(9) -0.0053(8) 0.0003(8) 0.0017(8)
C55 0.0208(9) 0.0242(10) 0.0116(9) 0.0013(8) 0.0003(7) 0.0020(8)
C56 0.0179(9) 0.0179(9) 0.0168(10) 0.0052(7) -0.0007(7) -0.0006(7)
C57 0.0158(8) 0.0122(7) 0.0138(9) 0.0008(7) -0.0009(7) -0.0001(6)
C61 0.0161(8) 0.0103(7) 0.0142(9) 0.0007(6) -0.0025(7) -0.0032(6)
C62 0.0118(7) 0.0126(8) 0.0120(8) 0.0009(6) 0.0006(6) -0.0005(6)
C63 0.0178(9) 0.0172(9) 0.0138(9) -0.0026(7) 0.0010(7) -0.0019(7)
C64 0.0212(9) 0.0308(11) 0.0114(9) -0.0009(8) 0.0008(7) -0.0049(8)
C65 0.0159(8) 0.0367(12) 0.0153(10) 0.0098(9) 0.0003(7) -0.0019(8)
C66 0.0190(9) 0.0225(10) 0.0220(11) 0.0093(8) 0.0029(8) 0.0035(7)
C67 0.0162(8) 0.0136(8) 0.0177(10) 0.0030(7) 0.0020(7) -0.0005(6)
P1 0.0305(3) 0.0148(2) 0.0171(3) -0.0031(2) -0.0015(2) -0.0001(2)
F1 0.0770(16) 0.0301(9) 0.0184(9) -0.0004(7) 0.0011(9) 0.0057(9)
F2 0.0801(16) 0.0192(7) 0.0363(10) -0.0016(7) -0.0042(10) -0.0140(9)
F3 0.0768(16) 0.0344(9) 0.0183(9) -0.0034(7) 0.0031(9) -0.0072(10)
F4 0.0815(16) 0.0287(9) 0.0368(11) -0.0105(8) 0.0096(10) -0.0250(10)
F5 0.0415(11) 0.0554(13) 0.0540(15) -0.0014(12) -0.0036(10) 0.0173(10)
F6 0.0427(12) 0.0800(18) 0.0604(16) -0.0345(14) -0.0138(11) 0.0249(12)

loop_
_atom_type_symbol
_atom_type_description
_atom_type_scat_dispersion_real
_atom_type_scat_dispersion_imag
_atom_type_scat_source
C C 0.0033 0.0016 'International Tables Vol C Tables 4.2.6.8 and 6.1.1.4'
H H 0.0000 0.0000 'International Tables Vol C Tables 4.2.6.8 and 6.1.1.4'
N N 0.0061 0.0033 'International Tables Vol C Tables 4.2.6.8 and 6.1.1.4'
F F 0.0171 0.0103 'International Tables Vol C Tables 4.2.6.8 and 6.1.1.4'
P P 0.1023 0.0942 'International Tables Vol C Tables 4.2.6.8 and 6.1.1.4'
Cu Cu 0.3201 1.2651 'International Tables Vol C Tables 4.2.6.8 and 6.1.1.4'

loop_
_geom_angle_atom_site_label_1
_geom_angle_atom_site_label_2
_geom_angle_atom_site_label_3
_geom_angle
C1 Cu1 N2 137.40(7)
C1 Cu1 N1 124.30(8)
N2 Cu1 N1 78.70(7)
C1 Cu1 N3 131.36(7)
N2 Cu1 N3 82.51(7)
N1 Cu1 N3 82.20(7)
C16 N1 C12 119.02(19)
C16 N1 Cu1 122.77(13)
C12 N1 Cu1 110.08(14)
C26 N2 C22 118.81(17)
C26 N2 Cu1 122.86(14)
C22 N2 Cu1 111.34(13)
C21 N3 C11 109.49(17)
C21 N3 C31 110.75(16)
C11 N3 C31 112.11(16)
C21 N3 Cu1 104.91(12)
C11 N3 Cu1 103.94(12)
C31 N3 Cu1 115.16(12)
C17 N4 C27 109.74(15)
C17 N4 C41 114.19(16)
C27 N4 C41 114.99(16)
C1 N5 C2 111.25(16)
C1 N5 C51 124.08(16)
C2 N5 C51 124.63(16)
C1 N6 C3 111.35(16)
C1 N6 C61 123.43(16)
C3 N6 C61 124.85(16)
N6 C1 N5 105.07(16)
N6 C1 Cu1 128.95(14)
N5 C1 Cu1 125.97(14)
N5 C2 C7 132.25(18)
N5 C2 C3 106.31(16)
C7 C2 C3 121.44(18)
C4 C3 N6 132.28(18)
C4 C3 C2 121.72(17)
N6 C3 C2 106.00(16)
C3 C4 C5 116.80(18)
C3 C4 H4 121.6
C5 C4 H4 121.6
C4 C5 C6 121.69(19)
C4 C5 H5 119.2
C6 C5 H5 119.2
C7 C6 C5 121.2(2)
C7 C6 H6 119.4
C5 C6 H6 119.4
C2 C7 C6 117.15(19)
C2 C7 H7 121.4
C6 C7 H7 121.4
N3 C11 C12 112.05(17)
N3 C11 H11A 109.2
C12 C11 H11A 109.2
N3 C11 H11B 109.2
C12 C11 H11B 109.2
H11A C11 H11B 107.9
N1 C12 C13 121.8(2)
N1 C12 C11 115.64(19)
C13 C12 C11 122.5(2)
C12 C13 C14 118.9(2)
C12 C13 H13 120.6
C14 C13 H13 120.6
C15 C14 C13 119.5(2)
C15 C14 H14 120.3
C13 C14 H14 120.3
C14 C15 C16 118.7(2)
C14 C15 H15 120.7
C16 C15 H15 120.7
N1 C16 C15 122.1(2)
N1 C16 C17 117.76(18)
C15 C16 C17 120.06(19)
N4 C17 C16 110.84(16)
N4 C17 H17A 109.5
C16 C17 H17A 109.5
N4 C17 H17B 109.5
C16 C17 H17B 109.5
H17A C17 H17B 108.1
N3 C21 C22 112.55(17)
N3 C21 H21A 109.1
C22 C21 H21A 109.1
N3 C21 H21B 109.1
C22 C21 H21B 109.1
H21A C21 H21B 107.8
N2 C22 C23 122.28(19)
N2 C22 C21 116.49(18)
C23 C22 C21 121.21(19)
C22 C23 C24 118.76(19)
C22 C23 H23 120.6
C24 C23 H23 120.6
C25 C24 C23 118.97(18)
C25 C24 H24 120.5
C23 C24 H24 120.5
C24 C25 C26 119.3(2)
C24 C25 H25 120.3
C26 C25 H25 120.3
N2 C26 C25 121.79(19)
N2 C26 C27 118.52(17)
C25 C26 C27 119.58(18)
N4 C27 C26 110.36(16)
N4 C27 H27A 109.6
C26 C27 H27A 109.6
N4 C27 H27B 109.6
C26 C27 H27B 109.6
H27A C27 H27B 108.1
N3 C31 C34 108.95(17)
N3 C31 C33 109.80(17)
C34 C31 C33 106.9(2)
N3 C31 C32 111.81(18)
C34 C31 C32 109.1(2)
C33 C31 C32 110.15(19)
C31 C32 H32A 109.5
C31 C32 H32B 109.5
H32A C32 H32B 109.5
C31 C32 H32C 109.5
H32A C32 H32C 109.5
H32B C32 H32C 109.5
C31 C33 H33A 109.5
C31 C33 H33B 109.5
H33A C33 H33B 109.5
C31 C33 H33C 109.5
H33A C33 H33C 109.5
H33B C33 H33C 109.5
C31 C34 H34A 109.5
C31 C34 H34B 109.5
H34A C34 H34B 109.5
C31 C34 H34C 109.5
H34A C34 H34C 109.5
H34B C34 H34C 109.5
N4 C41 C44 108.46(17)
N4 C41 C42 108.85(17)
C44 C41 C42 107.24(17)
N4 C41 C43 112.30(17)
C44 C41 C43 110.33(18)
C42 C41 C43 109.52(18)
C41 C42 H42A 109.5
C41 C42 H42B 109.5
H42A C42 H42B 109.5
C41 C42 H42C 109.5
H42A C42 H42C 109.5
H42B C42 H42C 109.5
C41 C43 H43A 109.5
C41 C43 H43B 109.5
H43A C43 H43B 109.5
C41 C43 H43C 109.5
H43A C43 H43C 109.5
H43B C43 H43C 109.5
C41 C44 H44A 109.5
C41 C44 H44B 109.5
H44A C44 H44B 109.5
C41 C44 H44C 109.5
H44A C44 H44C 109.5
H44B C44 H44C 109.5
N5 C51 C52 113.63(16)
N5 C51 H51A 108.8
C52 C51 H51A 108.8
N5 C51 H51B 108.8
C52 C51 H51B 108.8
H51A C51 H51B 107.7
C53 C52 C57 119.45(19)
C53 C52 C51 121.50(18)
C57 C52 C51 119.01(18)
C54 C53 C52 120.2(2)
C54 C53 H53 119.9
C52 C53 H53 119.9
C55 C54 C53 120.1(2)
C55 C54 H54 120.0
C53 C54 H54 120.0
C56 C55 C54 120.0(2)
C56 C55 H55 120.0
C54 C55 H55 120.0
C55 C56 C57 120.0(2)
C55 C56 H56 120.0
C57 C56 H56 120.0
C56 C57 C52 120.2(2)
C56 C57 H57 119.9
C52 C57 H57 119.9
N6 C61 C62 113.80(16)
N6 C61 H61A 108.8
C62 C61 H61A 108.8
N6 C61 H61B 108.8
C62 C61 H61B 108.8
H61A C61 H61B 107.7
C63 C62 C67 119.5(2)
C63 C62 C61 121.32(18)
C67 C62 C61 119.18(18)
C64 C63 C62 120.3(2)
C64 C63 H63 119.9
C62 C63 H63 119.9
C63 C64 C65 120.2(2)
C63 C64 H64 119.9
C65 C64 H64 119.9
C66 C65 C64 119.8(2)
C66 C65 H65 120.1
C64 C65 H65 120.1
C65 C66 C67 120.1(2)
C65 C66 H66 119.9
C67 C66 H66 119.9
C62 C67 C66 120.0(2)
C62 C67 H67 120.0
C66 C67 H67 120.0
F5 P1 F2 91.47(15)
F5 P1 F1 90.68(15)
F2 P1 F1 91.07(12)
F5 P1 F3 89.66(15)
F2 P1 F3 89.10(11)
F1 P1 F3 179.62(16)
F5 P1 F4 90.28(16)
F2 P1 F4 178.12(15)
F1 P1 F4 89.60(12)
F3 P1 F4 90.22(12)
F5 P1 F6 179.65(19)
F2 P1 F6 88.62(16)
F1 P1 F6 89.66(15)
F3 P1 F6 90.01(15)
F4 P1 F6 89.62(17)

loop_
_geom_bond_atom_site_label_1
_geom_bond_atom_site_label_2
_geom_bond_distance
Cu1 C1 1.8977(19)
Cu1 N2 2.1144(17)
Cu1 N1 2.1539(17)
Cu1 N3 2.1852(17)
N1 C16 1.342(3)
N1 C12 1.352(3)
N2 C26 1.344(3)
N2 C22 1.354(3)
N3 C21 1.487(3)
N3 C11 1.494(3)
N3 C31 1.524(3)
N4 C17 1.473(3)
N4 C27 1.477(3)
N4 C41 1.499(3)
N5 C1 1.373(2)
N5 C2 1.393(2)
N5 C51 1.460(2)
N6 C1 1.368(2)
N6 C3 1.398(2)
N6 C61 1.462(2)
C2 C7 1.395(3)
C2 C3 1.399(3)
C3 C4 1.395(2)
C4 C5 1.395(3)
C4 H4 0.9500
C5 C6 1.404(3)
C5 H5 0.9500
C6 C7 1.395(3)
C6 H6 0.9500
C7 H7 0.9500
C11 C12 1.509(3)
C11 H11A 0.9900
C11 H11B 0.9900
C12 C13 1.387(3)
C13 C14 1.393(4)
C13 H13 0.9500
C14 C15 1.378(3)
C14 H14 0.9500
C15 C16 1.397(3)
C15 H15 0.9500
C16 C17 1.514(3)
C17 H17A 0.9900
C17 H17B 0.9900
C21 C22 1.511(3)
C21 H21A 0.9900
C21 H21B 0.9900
C22 C23 1.388(3)
C23 C24 1.393(3)
C23 H23 0.9500
C24 C25 1.385(3)
C24 H24 0.9500
C25 C26 1.395(3)
C25 H25 0.9500
C26 C27 1.516(3)
C27 H27A 0.9900
C27 H27B 0.9900
C31 C34 1.528(3)
C31 C33 1.531(3)
C31 C32 1.539(3)
C32 H32A 0.9800
C32 H32B 0.9800
C32 H32C 0.9800
C33 H33A 0.9800
C33 H33B 0.9800
C33 H33C 0.9800
C34 H34A 0.9800
C34 H34B 0.9800
C34 H34C 0.9800
C41 C44 1.533(3)
C41 C42 1.535(3)
C41 C43 1.537(3)
C42 H42A 0.9800
C42 H42B 0.9800
C42 H42C 0.9800
C43 H43A 0.9800
C43 H43B 0.9800
C43 H43C 0.9800
C44 H44A 0.9800
C44 H44B 0.9800
C44 H44C 0.9800
C51 C52 1.513(3)
C51 H51A 0.9900
C51 H51B 0.9900
C52 C53 1.395(3)
C52 C57 1.397(3)
C53 C54 1.395(3)
C53 H53 0.9500
C54 C55 1.391(3)
C54 H54 0.9500
C55 C56 1.390(3)
C55 H55 0.9500
C56 C57 1.395(3)
C56 H56 0.9500
C57 H57 0.9500
C61 C62 1.508(3)
C61 H61A 0.9900
C61 H61B 0.9900
C62 C63 1.394(3)
C62 C67 1.396(3)
C63 C64 1.389(3)
C63 H63 0.9500
C64 C65 1.396(4)
C64 H64 0.9500
C65 C66 1.384(4)
C65 H65 0.9500
C66 C67 1.401(3)
C66 H66 0.9500
C67 H67 0.9500
P1 F5 1.590(2)
P1 F2 1.5946(19)
P1 F1 1.599(2)
P1 F3 1.599(2)
P1 F4 1.601(2)
P1 F6 1.605(2)

loop_
_geom_torsion_atom_site_label_1
_geom_torsion_atom_site_label_2
_geom_torsion_atom_site_label_3
_geom_torsion_atom_site_label_4
_geom_torsion
C3 N6 C1 N5 0.9(2)
C61 N6 C1 N5 -172.40(17)
C3 N6 C1 Cu1 -178.79(14)
C61 N6 C1 Cu1 7.9(3)
C2 N5 C1 N6 -0.9(2)
C51 N5 C1 N6 -178.40(17)
C2 N5 C1 Cu1 178.88(14)
C51 N5 C1 Cu1 1.3(3)
N2 Cu1 C1 N6 -28.3(2)
N1 Cu1 C1 N6 -141.40(16)
N3 Cu1 C1 N6 106.16(18)
N2 Cu1 C1 N5 151.98(15)
N1 Cu1 C1 N5 38.9(2)
N3 Cu1 C1 N5 -73.5(2)
C1 N5 C2 C7 -179.7(2)
C51 N5 C2 C7 -2.2(3)
C1 N5 C2 C3 0.5(2)
C51 N5 C2 C3 177.99(18)
C1 N6 C3 C4 178.6(2)
C61 N6 C3 C4 -8.2(3)
C1 N6 C3 C2 -0.7(2)
C61 N6 C3 C2 172.56(17)
N5 C2 C3 C4 -179.26(18)
C7 C2 C3 C4 0.9(3)
N5 C2 C3 N6 0.1(2)
C7 C2 C3 N6 -179.72(18)
N6 C3 C4 C5 -179.1(2)
C2 C3 C4 C5 0.0(3)
C3 C4 C5 C6 -0.4(3)
C4 C5 C6 C7 -0.1(4)
N5 C2 C7 C6 178.8(2)
C3 C2 C7 C6 -1.4(3)
C5 C6 C7 C2 1.0(3)
C21 N3 C11 C12 -73.8(2)
C31 N3 C11 C12 162.89(18)
Cu1 N3 C11 C12 37.9(2)
C16 N1 C12 C13 -1.3(3)
Cu1 N1 C12 C13 -150.84(19)
C16 N1 C12 C11 176.76(19)
Cu1 N1 C12 C11 27.3(2)
N3 C11 C12 N1 -46.7(3)
N3 C11 C12 C13 131.4(2)
N1 C12 C13 C14 -0.9(4)
C11 C12 C13 C14 -178.8(2)
C12 C13 C14 C15 1.7(4)
C13 C14 C15 C16 -0.4(4)
C12 N1 C16 C15 2.7(3)
Cu1 N1 C16 C15 148.22(17)
C12 N1 C16 C17 -173.67(18)
Cu1 N1 C16 C17 -28.2(2)
C14 C15 C16 N1 -1.9(3)
C14 C15 C16 C17 174.4(2)
C27 N4 C17 C16 -80.4(2)
C41 N4 C17 C16 148.79(17)
N1 C16 C17 N4 112.1(2)
C15 C16 C17 N4 -64.4(2)
C11 N3 C21 C22 77.8(2)
C31 N3 C21 C22 -158.03(17)
Cu1 N3 C21 C22 -33.19(19)
C26 N2 C22 C23 2.8(3)
Cu1 N2 C22 C23 154.37(17)
C26 N2 C22 C21 -175.44(18)
Cu1 N2 C22 C21 -23.9(2)
N3 C21 C22 N2 40.6(3)
N3 C21 C22 C23 -137.6(2)
N2 C22 C23 C24 -1.5(3)
C21 C22 C23 C24 176.7(2)
C22 C23 C24 C25 -0.3(3)
C23 C24 C25 C26 0.7(3)
C22 N2 C26 C25 -2.4(3)
Cu1 N2 C26 C25 -150.52(16)
C22 N2 C26 C27 173.69(18)
Cu1 N2 C26 C27 25.5(2)
C24 C25 C26 N2 0.7(3)
C24 C25 C26 C27 -175.36(19)
C17 N4 C27 C26 79.98(19)
C41 N4 C27 C26 -149.67(16)
N2 C26 C27 N4 -111.3(2)
C25 C26 C27 N4 64.9(2)
C21 N3 C31 C34 62.0(2)
C11 N3 C31 C34 -175.37(19)
Cu1 N3 C31 C34 -56.8(2)
C21 N3 C31 C33 178.78(18)
C11 N3 C31 C33 -58.6(2)
Cu1 N3 C31 C33 60.0(2)
C21 N3 C31 C32 -58.6(2)
C11 N3 C31 C32 64.0(2)
Cu1 N3 C31 C32 -177.46(15)
C17 N4 C41 C44 -60.8(2)
C27 N4 C41 C44 171.07(16)
C17 N4 C41 C42 -177.14(17)
C27 N4 C41 C42 54.7(2)
C17 N4 C41 C43 61.4(2)
C27 N4 C41 C43 -66.7(2)
C1 N5 C51 C52 -124.2(2)
C2 N5 C51 C52 58.6(2)
N5 C51 C52 C53 37.6(3)
N5 C51 C52 C57 -144.65(18)
C57 C52 C53 C54 0.3(3)
C51 C52 C53 C54 178.1(2)
C52 C53 C54 C55 0.9(3)
C53 C54 C55 C56 -1.0(3)
C54 C55 C56 C57 0.0(3)
C55 C56 C57 C52 1.2(3)
C53 C52 C57 C56 -1.3(3)
C51 C52 C57 C56 -179.13(19)
C1 N6 C61 C62 -132.85(19)
C3 N6 C61 C62 54.7(3)
N6 C61 C62 C63 39.9(3)
N6 C61 C62 C67 -141.79(18)
C67 C62 C63 C64 0.5(3)
C61 C62 C63 C64 178.8(2)
C62 C63 C64 C65 -0.1(3)
C63 C64 C65 C66 -0.6(3)
C64 C65 C66 C67 0.9(3)
C63 C62 C67 C66 -0.2(3)
C61 C62 C67 C66 -178.49(19)
C65 C66 C67 C62 -0.6(3)
